data_1511603
loop_
_publ_author_name
'Palkina, K.K.'
'Dzhurinskii, B.F.'
'Kvardakov, A.M.'
'Sanygin, V.P.'
'Kuz'mina, N.E.'
'Pobedina, A.B.'

_publ_section_title
;
 Crystal structure of the oxoboratogermanate Ndx Smy Euz Gd14-x-y-z Ge2 B6
 O34
;
_journal_name_full 'Zhurnal Neorganicheskoi Khimii'
_journal_page_first 1781
_journal_page_last 1785
_journal_volume 45
_journal_year 2000
_chemical_formula_sum 'B6 Eu3.33 Gd3.63 Ge2 Nd3.33 O34 Sm3.71'
_chemical_name_systematic 'Nd3.33 Sm3.71 Eu3.33 Gd3.63 (Ge2 B6 O34)'
_space_group_IT_number 144
_symmetry_space_group_name_Hall 'P 31'
_symmetry_space_group_name_H-M 'P 31'
_cell_angle_alpha 90
_cell_angle_beta 90
_cell_angle_gamma 120
_cell_formula_units_Z 3
_cell_length_a 9.81
_cell_length_b 9.81
_cell_length_c 25.847
_cell_volume 2154.164
_citation_journal_id_ASTM ZNOKAQ
_cod_data_source_file boron4-x_255.cif
_cod_data_source_block B6Eu3.33Gd3.63Ge2Nd3.33O34Sm3.71
_cod_database_code 1511603

loop_
_symmetry_equiv_pos_as_xyz
x,y,z
-y,x-y,z+1/3
-x+y,-x,z+2/3

loop_
_atom_site_label
_atom_site_type_symbol
_atom_site_fract_x
_atom_site_fract_y
_atom_site_fract_z
_atom_site_occupancy
_atom_site_U_iso_or_equiv
O5 O-2 0.316 0.208 0.807 1 0.0
O30 O-2 0.823 0.103 0.324 1 0.0
Sm8 Sm+3 -0.069 0.5147 -0.0669 0.464 0.0
O12 O-2 0.496 0.194 0.135 1 0.0
Nd3 Nd+3 0.5234 0.409 -0.0286 0.291 0.0
Sm5 Sm+3 -0.0876 0.5436 0.2267 0.464 0.0
O26 O-2 -0.0593 0.267 -0.093 0.48 0.0
O20 O-2 0.689 0.275 -0.034 1 0.0
Nd8 Nd+3 0.7148 0.4801 0.1018 0.291 0.0
Gd2 Gd+3 0.5234 0.409 -0.0286 0.204 0.0
O17 O-2 0.03 0.74 0.879 1 0.0
Eu11 Eu+3 0.5426 0.0149 0.0947 1 0.0
Sm3 Sm+3 0.1667 0.0134 0.2292 0.464 0.0
O23 O-2 -0.0186 0.7951 -0.0229 1 0.0
B4 B+3 0.777 0.279 0.001 1 0.0
O36 O-2 0.115 0.983 0.139 1 0.0
O11 O-2 0.193 0.606 0.063 1 0.0
B6 B+3 0.0042 0.3527 0.8595 1 0.0
Gd7 Gd+3 0.7148 0.4801 0.1018 0.204 0.0
Eu7 Eu+3 0.0744 0.2113 -0.0304 0.041 0.0
O27 O-2 0.575 0.65 0.234 0.48 0.0
Eu10 Eu+3 -0.0076 0.3403 0.0942 1 0.0
Ge1 Ge+4 0.1374 0.7747 0.3216 1 0.0
O32 O-2 0.574 0.065 0.395 1 0.0
O2 O-2 -0.006 0.815 0.292 1 0.0
O18 O-2 0.721 0.245 0.052 1 0.0
Eu9 Eu+3 -0.069 0.5147 -0.0669 0.041 0.0
O29 O-2 0.15 0.769 0.207 1 0.0
O16 O-2 0.156 0.774 0.795 1 0.0
Gd4 Gd+3 0.3606 0.7357 0.2322 0.204 0.0
Eu4 Eu+3 0.1667 0.0134 0.2292 0.041 0.0
Nd6 Nd+3 -0.0876 0.5436 0.2267 0.291 0.0
Eu5 Eu+3 0.3606 0.7357 0.2322 0.041 0.0
Nd1 Nd+3 0.263 0.936 -0.0319 0.291 0.0
O9 O-2 0.266 0.47 -0.005 1 0.0
B5 B+3 -0.099 0.707 0.012 1 0.0
O34 O-2 0.392 0.788 0.14 1 0.0
O14 O-2 0.462 0.168 0.232 1 0.0
O1 O-2 0.136 0.783 0.39 1 0.0
O22 O-2 0.7866 0.5465 0.0028 1 0.0
Gd1 Gd+3 0.263 0.936 -0.0319 0.204 0.0
Gd8 Gd+3 -0.069 0.5147 -0.0669 0.204 0.0
O25 O-2 0.1162 0.5285 0.8668 0.52 0.0
Nd2 Nd+3 0.8836 0.9306 0.111 1 0.0
Gd10 Gd+3 0.4231 0.6079 0.0845 0.52 0.0
Nd4 Nd+3 0.1667 0.0134 0.2292 0.291 0.0
Eu8 Eu+3 0.7148 0.4801 0.1018 0.041 0.0
Sm2 Sm+3 0.5234 0.409 -0.0286 0.464 0.0
Sm1 Sm+3 0.263 0.936 -0.0319 0.464 0.0
Gd5 Gd+3 -0.0876 0.5436 0.2267 0.204 0.0
Eu1 Eu+3 0.149 0.7684 0.1183 1 0.0
O4 O-2 0.085 0.584 0.298 1 0.0
Gd3 Gd+3 0.1667 0.0134 0.2292 0.204 0.0
Ge2 Ge+4 0.2983 0.1972 0.8787 1 0.0
O21 O-2 -0.0776 0.7452 0.0638 1 0.0
O13 O-2 0.636 0.407 0.19 1 0.0
Eu6 Eu+3 -0.0876 0.5436 0.2267 0.041 0.0
Nd9 Nd+3 -0.069 0.5147 -0.0669 0.291 0.0
B3 B+3 0.145 0.77 0.852 1 0.0
Nd7 Nd+3 0.0744 0.2113 -0.0304 0.291 0.0
O7 O-2 0.43 0.148 -0.096 1 0.0
O8 O-2 0.104 0.07 0.887 1 0.0
Gd6 Gd+3 0.0744 0.2113 -0.0304 0.204 0.0
B1 B+3 0.206 0.561 0.01 1 0.0
O35 O-2 -0.065 0.516 0.138 1 0.0
Sm7 Sm+3 0.7148 0.4801 0.1018 0.464 0.0
O19 O-2 -0.062 0.34 0.001 1 0.0
Nd5 Nd+3 0.3606 0.7357 0.2322 0.291 0.0
B2 B+3 0.534 0.256 0.186 1 0.0
O3 O-2 0.32 0.901 0.295 1 0.0
Gd9 Gd+3 0.2799 0.1802 0.0819 1 0.0
O10 O-2 0.19 0.661 -0.029 1 0.0
O15 O-2 0.285 0.823 0.879 1 0.0
Sm6 Sm+3 0.0744 0.2113 -0.0304 0.464 0.0
Sm4 Sm+3 0.3606 0.7357 0.2322 0.464 0.0
O33 O-2 0.864 0.889 0.393 1 0.0
O31 O-2 0.318 0.964 0.061 1 0.0
O24 O-2 -0.0063 0.3106 0.8035 1 0.0
O28 O-2 0.838 0.746 0.185 0.52 0.0
Eu2 Eu+3 0.263 0.936 -0.0319 0.041 0.0
Gd11 Gd+3 0.4329 0.6077 0.104 0.48 0.0
Eu3 Eu+3 0.5234 0.409 -0.0286 0.041 0.0
O6 O-2 0.351 0.388 -0.099 1 0.0
